data_4350641
loop_
_publ_author_name
'Karasawa, Satoru'
'Nakano, Kimihiro'
'Yoshihara, Daisuke'
'Yamamoto, Noriko'
'Tanokashira, Jun-ichi'
'Yoshizaki, Takahito'
'Inagaki, Yuji'
'Koga, Noboru'

_publ_section_title
;
 Magnetic properties of 1:2 mixed cobalt(II) salicylaldehyde Schiff-base
 complexes with pyridine ligands carrying high-spin carbenes (Scar = 2/2,
 4/2, 6/2, and 8/2) in dilute frozen solutions: role of organic spin in
 heterospin single-molecule magnets.
;
_journal_issue 11
_journal_name_full 'Inorganic chemistry'
_journal_page_first 5447
_journal_page_last 5457
_journal_paper_doi 10.1021/ic403074d
_journal_volume 53
_journal_year 2014
_chemical_formula_moiety 'C34 H33 N7 '
_chemical_formula_sum 'C34 H33 N7'
_chemical_formula_weight 539.68
_space_group_IT_number 13
_space_group_name_Hall '-P 2yc'
_space_group_name_H-M_alt 'P 1 2/c 1'
_symmetry_cell_setting monoclinic
_symmetry_Int_Tables_number 13
_symmetry_space_group_name_Hall '-P 2yc'
_symmetry_space_group_name_H-M 'P 1 2/c 1'
_cell_angle_alpha 90.0000
_cell_angle_beta 111.708(4)
_cell_angle_gamma 90.0000
_cell_formula_units_Z 4
_cell_length_a 20.1256(13)
_cell_length_b 7.1107(5)
_cell_length_c 22.3628(14)
_cell_measurement_reflns_used 28016
_cell_measurement_temperature 90
_cell_measurement_theta_max 68.2
_cell_measurement_theta_min 3.7
_cell_volume 2973.3(3)
_computing_cell_refinement PROCESS-AUTO
_computing_data_collection PROCESS-AUTO
_computing_data_reduction CrystalStructure
_computing_publication_material 'CrystalStructure 3.8'
_computing_structure_refinement SHELXL
_computing_structure_solution SHELXS97
_diffrn_ambient_temperature 90
_diffrn_detector_area_resol_mean 10.00
_diffrn_measured_fraction_theta_full 0.995
_diffrn_measured_fraction_theta_max 0.851
_diffrn_measurement_device_type 'Rigaku RAXIS-RAPID'
_diffrn_measurement_method \w
_diffrn_radiation_type 'Cu K\a'
_diffrn_radiation_wavelength 1.54187
_diffrn_reflns_av_R_equivalents 0.040
_diffrn_reflns_limit_h_max 23
_diffrn_reflns_limit_h_min -24
_diffrn_reflns_limit_k_max 8
_diffrn_reflns_limit_k_min -8
_diffrn_reflns_limit_l_max 26
_diffrn_reflns_limit_l_min -26
_diffrn_reflns_number 33494
_diffrn_reflns_theta_full 68.40
_diffrn_reflns_theta_max 68.23
_exptl_absorpt_coefficient_mu 0.577
_exptl_absorpt_correction_T_max 0.891
_exptl_absorpt_correction_T_min 0.590
_exptl_absorpt_correction_type multi-scan
_exptl_absorpt_process_details
;
     Higashi, T. (1995). Program for Absorption Correction.
     Rigaku Corporation, Tokyo, Japan.
;
_exptl_crystal_colour red
_exptl_crystal_density_diffrn 1.206
_exptl_crystal_density_method 'not measured'
_exptl_crystal_description needle
_exptl_crystal_F_000 1144.00
_exptl_crystal_size_max 0.30
_exptl_crystal_size_mid 0.20
_exptl_crystal_size_min 0.20
_refine_diff_density_max 0.88
_refine_diff_density_min -0.44
_refine_ls_extinction_method none
_refine_ls_goodness_of_fit_ref 1.116
_refine_ls_hydrogen_treatment refall
_refine_ls_number_parameters 371
_refine_ls_number_reflns 5448
_refine_ls_R_factor_gt 0.0841
_refine_ls_shift/su_max 0.0000
_refine_ls_structure_factor_coef Fsqd
_refine_ls_weighting_details 'w = 1/[\s^2^(Fo^2^)+(0.1736P)^2^+1.0037P] where P=(Fo^2^+2Fc^2^)/3'
_refine_ls_weighting_scheme calc
_refine_ls_wR_factor_ref 0.2714
_reflns_number_gt 4082
_reflns_number_total 5448
_reflns_threshold_expression F^2^>2.0\s(F^2^)
_cod_data_source_file ic403074d_si_003.cif
_cod_data_source_block '_966175(trisbranch)'
_cod_original_formula_sum 'C34 H33 N7 '
_cod_database_code 4350641

loop_
_symmetry_equiv_pos_site_id
_symmetry_equiv_pos_as_xyz
1 +X,+Y,+Z
2 -X,+Y,1/2-Z
3 -X,-Y,-Z
4 +X,-Y,1/2+Z

loop_
_atom_site_label
_atom_site_type_symbol
_atom_site_fract_x
_atom_site_fract_y
_atom_site_fract_z
_atom_site_U_iso_or_equiv
_atom_site_adp_type
_atom_site_occupancy
_atom_site_symmetry_multiplicity
_atom_site_calc_flag
_atom_site_refinement_flags
N(1) N -0.19210(14) 0.8542(3) 0.15375(11) 0.0482(6) Uani 1.00 1 d .
N(2) N -0.16715(12) 0.7079(3) 0.38046(11) 0.0397(5) Uani 1.00 1 d .
N(3) N -0.21009(14) 0.6893(4) 0.40073(13) 0.0565(7) Uani 1.00 1 d .
N(4) N 0.02232(12) 0.8284(3) 0.59552(10) 0.0368(5) Uani 1.00 1 d .
N(5) N -0.02210(13) 0.8687(3) 0.61310(11) 0.0464(6) Uani 1.00 1 d .
N(6) N 0.10129(12) 0.4184(3) 0.33873(10) 0.0397(5) Uani 1.00 1 d .
N(7) N 0.07812(14) 0.3664(3) 0.28725(11) 0.0517(6) Uani 1.00 1 d .
C(1) C -0.23518(17) 0.7825(4) 0.18164(15) 0.0500(7) Uani 1.00 1 d .
C(2) C -0.21384(15) 0.7407(4) 0.24616(14) 0.0443(6) Uani 1.00 1 d .
C(3) C -0.14278(14) 0.7719(3) 0.28708(12) 0.0341(5) Uani 1.00 1 d .
C(4) C -0.09795(15) 0.8482(3) 0.25841(12) 0.0382(6) Uani 1.00 1 d .
C(5) C -0.12501(16) 0.8855(3) 0.19300(13) 0.0439(6) Uani 1.00 1 d .
C(6) C -0.11742(14) 0.7312(3) 0.35566(13) 0.0361(6) Uani 1.00 1 d .
C(7) C -0.04282(14) 0.7032(3) 0.40004(12) 0.0334(5) Uani 1.00 1 d .
C(8) C -0.02098(14) 0.7591(3) 0.46418(12) 0.0339(5) Uani 1.00 1 d .
C(9) C 0.04928(14) 0.7271(3) 0.50665(12) 0.0337(5) Uani 1.00 1 d .
C(10) C 0.09690(14) 0.6361(3) 0.48381(12) 0.0336(5) Uani 1.00 1 d .
C(11) C 0.07584(14) 0.5818(3) 0.41962(12) 0.0344(5) Uani 1.00 1 d .
C(12) C 0.00579(13) 0.6152(3) 0.37809(12) 0.0342(5) Uani 1.00 1 d .
C(13) C 0.07286(14) 0.7826(3) 0.57436(12) 0.0354(5) Uani 1.00 1 d .
C(14) C 0.14620(14) 0.7854(3) 0.62361(12) 0.0354(5) Uani 1.00 1 d .
C(15) C 0.15735(15) 0.7382(3) 0.68695(12) 0.0381(6) Uani 1.00 1 d .
C(16) C 0.22503(16) 0.7397(3) 0.73433(13) 0.0415(6) Uani 1.00 1 d .
C(17) C 0.28516(16) 0.7841(4) 0.72055(14) 0.0451(6) Uani 1.00 1 d .
C(18) C 0.27336(16) 0.8341(4) 0.65688(14) 0.0485(7) Uani 1.00 1 d .
C(19) C 0.20529(15) 0.8372(4) 0.60974(13) 0.0431(6) Uani 1.00 1 d .
C(20) C 0.36100(17) 0.7762(5) 0.77172(16) 0.0556(8) Uani 1.00 1 d .
C(21) C 0.3980(2) 0.9605(9) 0.7734(2) 0.130(2) Uani 1.00 1 d .
C(22) C 0.3602(2) 0.7483(9) 0.8387(2) 0.1057(17) Uani 1.00 1 d .
C(23) C 0.3988(2) 0.6169(11) 0.7561(3) 0.148(3) Uani 1.00 1 d .
C(24) C 0.12676(13) 0.4809(3) 0.39828(11) 0.0362(5) Uani 1.00 1 d .
C(25) C 0.20052(14) 0.4221(3) 0.43813(12) 0.0385(6) Uani 1.00 1 d .
C(26) C 0.25166(15) 0.5497(4) 0.47362(13) 0.0447(6) Uani 1.00 1 d .
C(27) C 0.31941(15) 0.4872(4) 0.51164(13) 0.0473(7) Uani 1.00 1 d .
C(28) C 0.33878(15) 0.2987(4) 0.51533(14) 0.0457(7) Uani 1.00 1 d .
C(29) C 0.28742(16) 0.1736(4) 0.47839(14) 0.0495(7) Uani 1.00 1 d .
C(30) C 0.21915(15) 0.2337(4) 0.44049(14) 0.0447(6) Uani 1.00 1 d .
C(31) C 0.41285(17) 0.2356(5) 0.55993(16) 0.0581(8) Uani 1.00 1 d .
C(32) C 0.4216(2) 0.2751(7) 0.62941(19) 0.0917(14) Uani 1.00 1 d .
C(33) C 0.4693(2) 0.3255(10) 0.5428(2) 0.125(2) Uani 1.00 1 d .
C(34) C 0.4219(2) 0.0158(7) 0.5569(2) 0.1072(17) Uani 1.00 1 d .
H(1) H -0.2836 0.7591 0.1551 0.060 Uiso 1.00 1 c R
H(2) H -0.2472 0.6908 0.2629 0.053 Uiso 1.00 1 c R
H(3) H -0.0493 0.8742 0.2836 0.046 Uiso 1.00 1 c R
H(4) H -0.0933 0.9374 0.1748 0.053 Uiso 1.00 1 c R
H(5) H -0.0540 0.8192 0.4792 0.041 Uiso 1.00 1 c R
H(6) H 0.1443 0.6110 0.5125 0.040 Uiso 1.00 1 c R
H(7) H -0.0091 0.5777 0.3343 0.041 Uiso 1.00 1 c R
H(8) H 0.1176 0.7042 0.6979 0.046 Uiso 1.00 1 c R
H(9) H 0.2306 0.7097 0.7773 0.050 Uiso 1.00 1 c R
H(10) H 0.3131 0.8668 0.6457 0.058 Uiso 1.00 1 c R
H(11) H 0.1991 0.8755 0.5673 0.052 Uiso 1.00 1 c R
H(12) H 0.3626 1.0621 0.7617 0.156 Uiso 1.00 1 c R
H(13) H 0.4224 0.9571 0.7428 0.156 Uiso 1.00 1 c R
H(14) H 0.4330 0.9825 0.8169 0.156 Uiso 1.00 1 c R
H(15) H 0.4034 0.6804 0.8653 0.127 Uiso 1.00 1 c R
H(16) H 0.3179 0.6754 0.8359 0.127 Uiso 1.00 1 c R
H(17) H 0.3589 0.8711 0.8581 0.127 Uiso 1.00 1 c R
H(18) H 0.3906 0.5025 0.7769 0.178 Uiso 1.00 1 c R
H(19) H 0.4501 0.6438 0.7717 0.178 Uiso 1.00 1 c R
H(20) H 0.3806 0.5986 0.7094 0.178 Uiso 1.00 1 c R
H(21) H 0.2404 0.6799 0.4720 0.054 Uiso 1.00 1 c R
H(22) H 0.3539 0.5766 0.5361 0.057 Uiso 1.00 1 c R
H(23) H 0.2991 0.0440 0.4789 0.059 Uiso 1.00 1 c R
H(24) H 0.1847 0.1446 0.4158 0.054 Uiso 1.00 1 c R
H(25) H 0.4419 0.4010 0.6417 0.110 Uiso 1.00 1 c R
H(26) H 0.4537 0.1813 0.6577 0.110 Uiso 1.00 1 c R
H(27) H 0.3748 0.2683 0.6335 0.110 Uiso 1.00 1 c R
H(28) H 0.5127 0.3384 0.5815 0.150 Uiso 1.00 1 c R
H(29) H 0.4532 0.4501 0.5245 0.150 Uiso 1.00 1 c R
H(30) H 0.4796 0.2478 0.5111 0.150 Uiso 1.00 1 c R
H(31) H 0.3922 -0.0299 0.5139 0.129 Uiso 1.00 1 c R
H(32) H 0.4069 -0.0450 0.5892 0.129 Uiso 1.00 1 c R
H(33) H 0.4721 -0.0141 0.5656 0.129 Uiso 1.00 1 c R

loop_
_atom_site_aniso_label
_atom_site_aniso_U_11
_atom_site_aniso_U_22
_atom_site_aniso_U_33
_atom_site_aniso_U_12
_atom_site_aniso_U_13
_atom_site_aniso_U_23
N(1) 0.0590(15) 0.0450(14) 0.0355(12) 0.0039(11) 0.0117(11) 0.0029(10)
N(2) 0.0393(12) 0.0440(13) 0.0373(12) 0.0040(9) 0.0160(10) 0.0062(9)
N(3) 0.0508(15) 0.0712(18) 0.0525(15) 0.0067(13) 0.0247(12) 0.0144(13)
N(4) 0.0467(12) 0.0334(11) 0.0318(11) -0.0056(9) 0.0162(9) -0.0030(8)
N(5) 0.0516(14) 0.0499(14) 0.0447(13) -0.0052(11) 0.0260(11) -0.0080(10)
N(6) 0.0410(12) 0.0459(13) 0.0345(12) 0.0063(9) 0.0165(9) 0.0009(9)
N(7) 0.0526(14) 0.0701(17) 0.0327(13) 0.0108(12) 0.0159(11) -0.0060(11)
C(1) 0.0493(16) 0.0484(16) 0.0425(16) 0.0003(13) 0.0054(13) 0.0035(12)
C(2) 0.0394(15) 0.0472(16) 0.0425(15) 0.0007(11) 0.0105(12) 0.0056(11)
C(3) 0.0381(13) 0.0296(12) 0.0335(13) 0.0043(9) 0.0120(11) 0.0001(9)
C(4) 0.0421(13) 0.0387(14) 0.0331(13) 0.0013(11) 0.0131(11) 0.0009(10)
C(5) 0.0566(17) 0.0389(14) 0.0403(15) 0.0045(12) 0.0226(13) 0.0050(11)
C(6) 0.0379(13) 0.0377(13) 0.0352(13) 0.0023(10) 0.0166(11) 0.0022(10)
C(7) 0.0385(13) 0.0312(12) 0.0309(12) -0.0011(10) 0.0132(10) 0.0032(9)
C(8) 0.0410(14) 0.0312(12) 0.0334(13) 0.0014(10) 0.0181(11) 0.0006(9)
C(9) 0.0421(13) 0.0301(12) 0.0307(12) -0.0019(10) 0.0154(10) 0.0018(9)
C(10) 0.0373(12) 0.0332(13) 0.0291(12) 0.0005(10) 0.0109(10) 0.0010(9)
C(11) 0.0403(13) 0.0314(12) 0.0336(13) -0.0012(10) 0.0160(10) 0.0006(9)
C(12) 0.0397(13) 0.0335(12) 0.0295(12) -0.0005(10) 0.0129(10) -0.0004(9)
C(13) 0.0436(14) 0.0338(13) 0.0312(13) -0.0008(10) 0.0166(11) -0.0011(9)
C(14) 0.0438(14) 0.0337(13) 0.0297(13) -0.0020(10) 0.0149(11) -0.0034(9)
C(15) 0.0479(15) 0.0373(13) 0.0316(13) -0.0038(11) 0.0176(11) -0.0023(10)
C(16) 0.0513(16) 0.0429(15) 0.0295(13) -0.0009(12) 0.0139(12) -0.0005(10)
C(17) 0.0477(16) 0.0448(15) 0.0385(14) -0.0053(12) 0.0110(12) -0.0080(11)
C(18) 0.0474(15) 0.0595(18) 0.0425(15) -0.0152(13) 0.0213(13) -0.0104(13)
C(19) 0.0508(15) 0.0484(16) 0.0324(13) -0.0083(12) 0.0180(12) -0.0042(11)
C(20) 0.0440(17) 0.067(2) 0.0492(18) -0.0054(14) 0.0092(14) -0.0039(14)
C(21) 0.095(3) 0.161(5) 0.091(3) -0.066(3) -0.017(2) 0.025(3)
C(22) 0.072(2) 0.174(5) 0.054(2) 0.009(3) 0.003(2) 0.002(2)
C(23) 0.070(2) 0.193(6) 0.139(5) 0.048(3) -0.011(3) -0.067(4)
C(24) 0.0390(13) 0.0390(14) 0.0312(12) 0.0019(10) 0.0137(10) -0.0025(10)
C(25) 0.0389(13) 0.0448(15) 0.0342(13) 0.0039(11) 0.0164(11) 0.0001(10)
C(26) 0.0471(15) 0.0447(15) 0.0428(15) -0.0017(12) 0.0173(12) 0.0000(12)
C(27) 0.0434(15) 0.0553(18) 0.0418(15) -0.0060(13) 0.0142(12) -0.0025(12)
C(28) 0.0432(15) 0.0580(18) 0.0381(14) 0.0065(13) 0.0175(12) 0.0011(12)
C(29) 0.0485(16) 0.0500(16) 0.0469(16) 0.0122(13) 0.0143(13) -0.0044(13)
C(30) 0.0444(15) 0.0435(15) 0.0441(15) 0.0020(11) 0.0138(12) -0.0077(11)
C(31) 0.0435(17) 0.074(2) 0.0527(18) 0.0126(15) 0.0133(14) -0.0010(15)
C(32) 0.080(2) 0.123(3) 0.055(2) 0.028(2) 0.005(2) 0.009(2)
C(33) 0.043(2) 0.207(6) 0.120(4) 0.023(3) 0.026(2) 0.049(4)
C(34) 0.082(2) 0.092(3) 0.113(3) 0.040(2) -0.005(2) -0.010(2)

loop_
_atom_type_symbol
_atom_type_description
_atom_type_scat_dispersion_real
_atom_type_scat_dispersion_imag
_atom_type_scat_source
C C 0.018 0.009
;
International Tables for Crystallography
(1992, Vol. C, Tables 4.2.6.8 and 6.1.1.4)
;
H H 0.000 0.000
;
International Tables for Crystallography
(1992, Vol. C, Table 6.1.1.4)
;
N N 0.031 0.018
;
International Tables for Crystallography
(1992, Vol. C, Tables 4.2.6.8 and 6.1.1.4)
;

loop_
_geom_angle_atom_site_label_1
_geom_angle_atom_site_label_2
_geom_angle_atom_site_label_3
_geom_angle
_geom_angle_publ_flag
C(1) N(1) C(5) 115.5(2) yes
N(3) N(2) C(6) 179.0(2) yes
N(5) N(4) C(13) 179.1(2) yes
N(7) N(6) C(24) 178.7(2) yes
N(1) C(1) C(2) 124.4(2) yes
C(1) C(2) C(3) 119.8(3) yes
C(2) C(3) C(4) 116.0(2) yes
C(2) C(3) C(6) 122.2(2) yes
C(4) C(3) C(6) 121.8(2) yes
C(3) C(4) C(5) 119.4(2) yes
N(1) C(5) C(4) 124.9(3) yes
N(2) C(6) C(3) 116.3(2) yes
N(2) C(6) C(7) 116.2(2) yes
C(3) C(6) C(7) 127.5(2) yes
C(6) C(7) C(8) 120.6(2) yes
C(6) C(7) C(12) 119.7(2) yes
C(8) C(7) C(12) 119.7(2) yes
C(7) C(8) C(9) 120.5(2) yes
C(8) C(9) C(10) 118.9(2) yes
C(8) C(9) C(13) 121.2(2) yes
C(10) C(9) C(13) 119.9(2) yes
C(9) C(10) C(11) 121.1(2) yes
C(10) C(11) C(12) 119.2(2) yes
C(10) C(11) C(24) 119.2(2) yes
C(12) C(11) C(24) 121.5(2) yes
C(7) C(12) C(11) 120.7(2) yes
N(4) C(13) C(9) 116.2(2) yes
N(4) C(13) C(14) 114.9(2) yes
C(9) C(13) C(14) 128.8(2) yes
C(13) C(14) C(15) 119.7(2) yes
C(13) C(14) C(19) 122.7(2) yes
C(15) C(14) C(19) 117.6(2) yes
C(14) C(15) C(16) 121.4(2) yes
C(15) C(16) C(17) 121.6(2) yes
C(16) C(17) C(18) 116.7(2) yes
C(16) C(17) C(20) 122.3(2) yes
C(18) C(17) C(20) 121.1(3) yes
C(17) C(18) C(19) 121.7(3) yes
C(14) C(19) C(18) 121.0(2) yes
C(17) C(20) C(21) 109.5(2) yes
C(17) C(20) C(22) 111.8(3) yes
C(17) C(20) C(23) 108.0(3) yes
C(21) C(20) C(22) 106.0(3) yes
C(21) C(20) C(23) 112.5(4) yes
C(22) C(20) C(23) 109.1(4) yes
N(6) C(24) C(11) 115.9(2) yes
N(6) C(24) C(25) 116.3(2) yes
C(11) C(24) C(25) 127.4(2) yes
C(24) C(25) C(26) 121.9(2) yes
C(24) C(25) C(30) 119.5(2) yes
C(26) C(25) C(30) 118.6(2) yes
C(25) C(26) C(27) 119.8(2) yes
C(26) C(27) C(28) 122.4(2) yes
C(27) C(28) C(29) 117.0(2) yes
C(27) C(28) C(31) 120.5(2) yes
C(29) C(28) C(31) 122.5(2) yes
C(28) C(29) C(30) 121.3(2) yes
C(25) C(30) C(29) 120.9(2) yes
C(28) C(31) C(32) 109.2(3) yes
C(28) C(31) C(33) 111.4(3) yes
C(28) C(31) C(34) 111.3(2) yes
C(32) C(31) C(33) 112.1(3) yes
C(32) C(31) C(34) 104.8(3) yes
C(33) C(31) C(34) 107.9(4) yes
N(1) C(1) H(1) 117.8 no
C(2) C(1) H(1) 117.8 no
C(1) C(2) H(2) 120.1 no
C(3) C(2) H(2) 120.1 no
C(3) C(4) H(3) 120.3 no
C(5) C(4) H(3) 120.3 no
N(1) C(5) H(4) 117.5 no
C(4) C(5) H(4) 117.6 no
C(7) C(8) H(5) 119.8 no
C(9) C(8) H(5) 119.8 no
C(9) C(10) H(6) 119.5 no
C(11) C(10) H(6) 119.5 no
C(7) C(12) H(7) 119.6 no
C(11) C(12) H(7) 119.6 no
C(14) C(15) H(8) 119.3 no
C(16) C(15) H(8) 119.3 no
C(15) C(16) H(9) 119.2 no
C(17) C(16) H(9) 119.2 no
C(17) C(18) H(10) 119.1 no
C(19) C(18) H(10) 119.1 no
C(14) C(19) H(11) 119.5 no
C(18) C(19) H(11) 119.5 no
C(20) C(21) H(12) 109.5 no
C(20) C(21) H(13) 109.5 no
C(20) C(21) H(14) 109.5 no
H(12) C(21) H(13) 109.5 no
H(12) C(21) H(14) 109.5 no
H(13) C(21) H(14) 109.5 no
C(20) C(22) H(15) 109.5 no
C(20) C(22) H(16) 109.5 no
C(20) C(22) H(17) 109.5 no
H(15) C(22) H(16) 109.5 no
H(15) C(22) H(17) 109.5 no
H(16) C(22) H(17) 109.5 no
C(20) C(23) H(18) 109.5 no
C(20) C(23) H(19) 109.5 no
C(20) C(23) H(20) 109.5 no
H(18) C(23) H(19) 109.5 no
H(18) C(23) H(20) 109.5 no
H(19) C(23) H(20) 109.5 no
C(25) C(26) H(21) 120.1 no
C(27) C(26) H(21) 120.1 no
C(26) C(27) H(22) 118.8 no
C(28) C(27) H(22) 118.8 no
C(28) C(29) H(23) 119.3 no
C(30) C(29) H(23) 119.4 no
C(25) C(30) H(24) 119.6 no
C(29) C(30) H(24) 119.6 no
C(31) C(32) H(25) 109.5 no
C(31) C(32) H(26) 109.5 no
C(31) C(32) H(27) 109.5 no
H(25) C(32) H(26) 109.5 no
H(25) C(32) H(27) 109.5 no
H(26) C(32) H(27) 109.5 no
C(31) C(33) H(28) 109.5 no
C(31) C(33) H(29) 109.5 no
C(31) C(33) H(30) 109.5 no
H(28) C(33) H(29) 109.5 no
H(28) C(33) H(30) 109.5 no
H(29) C(33) H(30) 109.5 no
C(31) C(34) H(31) 109.5 no
C(31) C(34) H(32) 109.5 no
C(31) C(34) H(33) 109.5 no
H(31) C(34) H(32) 109.5 no
H(31) C(34) H(33) 109.5 no
H(32) C(34) H(33) 109.5 no

loop_
_geom_bond_atom_site_label_1
_geom_bond_atom_site_label_2
_geom_bond_distance
_geom_bond_publ_flag
N(1) C(1) 1.342(4) yes
N(1) C(5) 1.329(3) yes
N(2) N(3) 1.122(4) yes
N(2) C(6) 1.322(4) yes
N(4) N(5) 1.138(3) yes
N(4) C(13) 1.312(4) yes
N(6) N(7) 1.133(3) yes
N(6) C(24) 1.315(3) yes
C(1) C(2) 1.377(4) yes
C(2) C(3) 1.401(3) yes
C(3) C(4) 1.395(4) yes
C(3) C(6) 1.455(3) yes
C(4) C(5) 1.385(3) yes
C(6) C(7) 1.475(3) yes
C(7) C(8) 1.393(3) yes
C(7) C(12) 1.395(4) yes
C(8) C(9) 1.400(3) yes
C(9) C(10) 1.400(4) yes
C(9) C(13) 1.464(3) yes
C(10) C(11) 1.393(3) yes
C(11) C(12) 1.392(3) yes
C(11) C(24) 1.468(4) yes
C(13) C(14) 1.480(3) yes
C(14) C(15) 1.391(3) yes
C(14) C(19) 1.385(4) yes
C(15) C(16) 1.382(3) yes
C(16) C(17) 1.391(4) yes
C(17) C(18) 1.400(4) yes
C(17) C(20) 1.533(3) yes
C(18) C(19) 1.386(3) yes
C(20) C(21) 1.501(7) yes
C(20) C(22) 1.516(6) yes
C(20) C(23) 1.476(8) yes
C(24) C(25) 1.481(3) yes
C(25) C(26) 1.382(3) yes
C(25) C(30) 1.386(4) yes
C(26) C(27) 1.386(3) yes
C(27) C(28) 1.390(4) yes
C(28) C(29) 1.382(3) yes
C(28) C(31) 1.523(3) yes
C(29) C(30) 1.388(3) yes
C(31) C(32) 1.524(5) yes
C(31) C(33) 1.472(7) yes
C(31) C(34) 1.577(6) yes
C(1) H(1) 0.950 no
C(2) H(2) 0.950 no
C(4) H(3) 0.950 no
C(5) H(4) 0.950 no
C(8) H(5) 0.950 no
C(10) H(6) 0.950 no
C(12) H(7) 0.950 no
C(15) H(8) 0.950 no
C(16) H(9) 0.950 no
C(18) H(10) 0.950 no
C(19) H(11) 0.950 no
C(21) H(12) 0.980 no
C(21) H(13) 0.980 no
C(21) H(14) 0.980 no
C(22) H(15) 0.980 no
C(22) H(16) 0.980 no
C(22) H(17) 0.980 no
C(23) H(18) 0.980 no
C(23) H(19) 0.980 no
C(23) H(20) 0.980 no
C(26) H(21) 0.950 no
C(27) H(22) 0.950 no
C(29) H(23) 0.950 no
C(30) H(24) 0.950 no
C(32) H(25) 0.980 no
C(32) H(26) 0.980 no
C(32) H(27) 0.980 no
C(33) H(28) 0.980 no
C(33) H(29) 0.980 no
C(33) H(30) 0.980 no
C(34) H(31) 0.980 no
C(34) H(32) 0.980 no
C(34) H(33) 0.980 no

loop_
_geom_contact_atom_site_label_1
_geom_contact_atom_site_label_2
_geom_contact_distance
_geom_contact_site_symmetry_2
N(1) N(6) 3.570(3) 2_555
N(1) C(24) 3.356(3) 2_555
N(1) C(26) 3.422(3) 2_555
N(1) C(30) 3.343(3) 2_565
N(2) C(14) 3.538(3) 3_566
N(2) C(15) 3.549(3) 3_566
N(2) C(19) 3.350(3) 3_576
N(3) C(10) 3.586(3) 3_566
N(3) C(19) 3.379(4) 3_576
N(4) C(7) 3.353(3) 3_576
N(4) C(8) 3.219(3) 3_576
N(4) C(11) 3.468(3) 3_566
N(4) C(12) 3.297(3) 3_566
N(5) N(6) 3.023(3) 3_566
N(5) N(7) 3.300(4) 3_566
N(5) C(7) 3.368(3) 3_576
N(5) C(8) 3.443(3) 3_576
N(5) C(11) 3.373(3) 3_566
N(5) C(12) 3.455(3) 3_566
N(5) C(24) 3.207(3) 3_566
N(6) N(1) 3.570(3) 2_555
N(6) N(5) 3.023(3) 3_566
N(6) C(5) 3.466(3) 2_555
N(7) N(5) 3.300(4) 3_566
N(7) N(7) 2.964(3) 2_555
N(7) C(5) 3.531(3) 2_545
N(7) C(15) 3.282(4) 4_564
C(2) C(16) 3.462(4) 3_566
C(3) C(15) 3.561(3) 3_576
C(4) C(15) 3.557(4) 3_576
C(5) N(6) 3.466(3) 2_555
C(5) N(7) 3.531(3) 2_565
C(5) C(24) 3.520(3) 2_555
C(6) C(14) 3.544(3) 3_576
C(6) C(15) 3.483(3) 3_566
C(7) N(4) 3.353(3) 3_576
C(7) N(5) 3.368(3) 3_576
C(7) C(13) 3.590(3) 3_566
C(8) N(4) 3.219(3) 3_576
C(8) N(5) 3.443(3) 3_576
C(8) C(10) 3.591(3) 3_566
C(8) C(13) 3.433(3) 3_576
C(10) N(3) 3.586(3) 3_566
C(10) C(8) 3.591(3) 3_566
C(11) N(4) 3.468(3) 3_566
C(11) N(5) 3.373(3) 3_566
C(12) N(4) 3.297(3) 3_566
C(12) N(5) 3.455(3) 3_566
C(12) C(13) 3.590(3) 3_566
C(13) C(7) 3.590(3) 3_566
C(13) C(8) 3.433(3) 3_576
C(13) C(12) 3.590(3) 3_566
C(14) N(2) 3.538(3) 3_566
C(14) C(6) 3.544(3) 3_576
C(15) N(2) 3.549(3) 3_566
C(15) N(7) 3.282(4) 4_565
C(15) C(3) 3.561(3) 3_576
C(15) C(4) 3.557(4) 3_576
C(15) C(6) 3.483(3) 3_566
C(16) C(2) 3.462(4) 3_566
C(19) N(2) 3.350(3) 3_576
C(19) N(3) 3.379(4) 3_576
C(24) N(1) 3.356(3) 2_555
C(24) N(5) 3.207(3) 3_566
C(24) C(5) 3.520(3) 2_555
C(26) N(1) 3.422(3) 2_555
C(30) N(1) 3.343(3) 2_545
N(1) H(21) 2.892 2_555
N(1) H(23) 3.246 2_565
N(1) H(24) 2.623 2_565
N(2) H(6) 3.204 3_566
N(2) H(11) 3.333 3_576
N(3) H(6) 2.859 3_566
N(3) H(11) 3.166 3_576
N(3) H(27) 3.129 3_566
N(4) H(3) 3.316 3_576
N(4) H(5) 3.204 3_576
N(4) H(7) 3.344 3_566
N(5) H(3) 2.880 3_576
N(5) H(4) 2.705 4_575
N(5) H(7) 3.362 3_566
N(5) H(24) 3.094 3_566
N(6) H(4) 3.433 2_545
N(6) H(8) 3.399 4_564
N(6) H(9) 3.484 4_564
N(7) H(4) 3.150 2_545
N(7) H(7) 2.964 2_555
N(7) H(8) 2.460 4_564
N(7) H(9) 3.204 4_564
C(1) H(12) 3.436 3_576
C(1) H(17) 3.379 3_576
C(1) H(21) 3.475 2_555
C(2) H(9) 3.243 3_566
C(2) H(12) 3.251 3_576
C(3) H(8) 3.421 3_566
C(4) H(3) 3.428 2_555
C(4) H(8) 3.396 3_576
C(5) H(3) 3.350 2_555
C(5) H(24) 2.933 2_565
C(6) H(8) 3.319 3_566
C(8) H(5) 3.385 3_576
C(9) H(5) 3.239 3_576
C(10) H(5) 3.527 3_566
C(11) H(4) 3.395 2_555
C(12) H(4) 3.360 2_555
C(12) H(8) 3.331 3_566
C(13) H(5) 3.043 3_576
C(15) H(2) 3.512 3_566
C(16) H(2) 3.091 3_566
C(17) H(2) 3.512 3_566
C(21) H(26) 3.545 1_565
C(21) H(26) 3.217 2_666
C(21) H(33) 3.588 2_666
C(23) H(19) 3.328 2_656
C(23) H(25) 3.528 2_656
C(24) H(4) 3.584 2_555
C(26) H(1) 3.505 2_555
C(29) H(17) 3.502 4_564
C(30) H(4) 3.560 2_545
C(32) H(13) 3.393 1_545
C(32) H(14) 3.425 2_646
C(33) H(29) 2.999 3_666
C(33) H(30) 3.555 3_666
C(34) H(14) 3.233 2_646
C(34) H(22) 3.373 1_545
C(34) H(30) 3.462 3_656
H(1) C(26) 3.505 2_555
H(1) H(12) 3.130 3_576
H(1) H(16) 3.187 3_566
H(1) H(17) 2.995 3_576
H(1) H(18) 3.582 3_566
H(1) H(21) 3.313 2_555
H(1) H(23) 3.535 2_565
H(2) C(15) 3.512 3_566
H(2) C(16) 3.091 3_566
H(2) C(17) 3.512 3_566
H(2) H(9) 3.042 3_566
H(2) H(12) 2.799 3_576
H(2) H(16) 3.371 3_566
H(2) H(18) 3.018 3_566
H(3) N(4) 3.316 3_576
H(3) N(5) 2.880 3_576
H(3) C(4) 3.428 2_555
H(3) C(5) 3.350 2_555
H(3) H(3) 2.896 2_555
H(3) H(4) 2.706 2_555
H(3) H(8) 3.387 3_576
H(4) N(5) 2.705 4_574
H(4) N(6) 3.433 2_565
H(4) N(7) 3.150 2_565
H(4) C(11) 3.395 2_555
H(4) C(12) 3.360 2_555
H(4) C(24) 3.584 2_555
H(4) C(30) 3.560 2_565
H(4) H(3) 2.706 2_555
H(4) H(7) 3.337 2_555
H(4) H(24) 2.629 2_565
H(5) N(4) 3.204 3_576
H(5) C(8) 3.385 3_576
H(5) C(9) 3.239 3_576
H(5) C(10) 3.527 3_566
H(5) C(13) 3.043 3_576
H(5) H(5) 3.272 3_576
H(5) H(6) 3.598 3_566
H(5) H(11) 3.475 3_576
H(6) N(2) 3.204 3_566
H(6) N(3) 2.859 3_566
H(6) H(5) 3.598 3_566
H(7) N(4) 3.344 3_566
H(7) N(5) 3.362 3_566
H(7) N(7) 2.964 2_555
H(7) H(4) 3.337 2_555
H(7) H(8) 2.854 3_566
H(8) N(6) 3.399 4_565
H(8) N(7) 2.460 4_565
H(8) C(3) 3.421 3_566
H(8) C(4) 3.396 3_576
H(8) C(6) 3.319 3_566
H(8) C(12) 3.331 3_566
H(8) H(3) 3.387 3_576
H(8) H(7) 2.854 3_566
H(9) N(6) 3.484 4_565
H(9) N(7) 3.204 4_565
H(9) C(2) 3.243 3_566
H(9) H(2) 3.042 3_566
H(10) H(26) 3.539 1_565
H(10) H(27) 3.166 1_565
H(10) H(32) 2.707 1_565
H(11) N(2) 3.333 3_576
H(11) N(3) 3.166 3_576
H(11) H(5) 3.475 3_576
H(11) H(23) 3.512 1_565
H(12) C(1) 3.436 3_576
H(12) C(2) 3.251 3_576
H(12) H(1) 3.130 3_576
H(12) H(2) 2.799 3_576
H(12) H(18) 3.178 1_565
H(12) H(26) 3.555 1_565
H(12) H(26) 3.565 2_666
H(12) H(27) 3.309 1_565
H(13) C(32) 3.393 1_565
H(13) H(13) 3.019 2_656
H(13) H(19) 3.502 2_656
H(13) H(26) 2.728 1_565
H(13) H(26) 3.099 2_666
H(13) H(27) 3.171 1_565
H(13) H(32) 3.333 1_565
H(14) C(32) 3.425 2_666
H(14) C(34) 3.233 2_666
H(14) H(26) 2.561 2_666
H(14) H(28) 3.305 2_666
H(14) H(32) 3.133 2_666
H(14) H(33) 2.616 2_666
H(15) H(28) 2.948 2_656
H(15) H(29) 3.438 2_656
H(15) H(29) 3.450 4_565
H(15) H(30) 3.089 4_565
H(15) H(33) 3.243 2_666
H(16) H(1) 3.187 3_566
H(16) H(2) 3.371 3_566
H(17) C(1) 3.379 3_576
H(17) C(29) 3.502 4_565
H(17) H(1) 2.995 3_576
H(17) H(23) 3.394 4_565
H(17) H(30) 3.489 4_565
H(17) H(31) 3.484 4_565
H(17) H(33) 3.294 2_666
H(18) H(1) 3.582 3_566
H(18) H(2) 3.018 3_566
H(18) H(12) 3.178 1_545
H(18) H(25) 3.266 2_656
H(18) H(28) 3.259 2_656
H(19) C(23) 3.328 2_656
H(19) H(13) 3.502 2_656
H(19) H(19) 2.533 2_656
H(19) H(20) 3.289 2_656
H(19) H(25) 2.888 2_656
H(20) H(19) 3.289 2_656
H(21) N(1) 2.892 2_555
H(21) C(1) 3.475 2_555
H(21) H(1) 3.313 2_555
H(21) H(23) 2.826 1_565
H(21) H(24) 3.566 1_565
H(21) H(31) 3.513 1_565
H(22) C(34) 3.373 1_565
H(22) H(23) 3.585 1_565
H(22) H(31) 2.992 1_565
H(22) H(32) 2.976 1_565
H(23) N(1) 3.246 2_545
H(23) H(1) 3.535 2_545
H(23) H(11) 3.512 1_545
H(23) H(17) 3.394 4_564
H(23) H(21) 2.826 1_545
H(23) H(22) 3.585 1_545
H(24) N(1) 2.623 2_545
H(24) N(5) 3.094 3_566
H(24) C(5) 2.933 2_545
H(24) H(4) 2.629 2_545
H(24) H(21) 3.566 1_545
H(25) C(23) 3.528 2_656
H(25) H(18) 3.266 2_656
H(25) H(19) 2.888 2_656
H(26) C(21) 3.545 1_545
H(26) C(21) 3.217 2_646
H(26) H(10) 3.539 1_545
H(26) H(12) 3.555 1_545
H(26) H(12) 3.565 2_646
H(26) H(13) 2.728 1_545
H(26) H(13) 3.099 2_646
H(26) H(14) 2.561 2_646
H(27) N(3) 3.129 3_566
H(27) H(10) 3.166 1_545
H(27) H(12) 3.309 1_545
H(27) H(13) 3.171 1_545
H(28) H(14) 3.305 2_646
H(28) H(15) 2.948 2_656
H(28) H(18) 3.259 2_656
H(28) H(29) 3.092 3_666
H(29) C(33) 2.999 3_666
H(29) H(15) 3.438 2_656
H(29) H(15) 3.450 4_564
H(29) H(28) 3.092 3_666
H(29) H(29) 2.606 3_666
H(29) H(30) 2.807 3_666
H(30) C(33) 3.555 3_666
H(30) C(34) 3.462 3_656
H(30) H(15) 3.089 4_564
H(30) H(17) 3.489 4_564
H(30) H(29) 2.807 3_666
H(30) H(31) 3.232 3_656
H(30) H(33) 2.807 3_656
H(31) H(17) 3.484 4_564
H(31) H(21) 3.513 1_545
H(31) H(22) 2.992 1_545
H(31) H(30) 3.232 3_656
H(32) H(10) 2.707 1_545
H(32) H(13) 3.333 1_545
H(32) H(14) 3.133 2_646
H(32) H(22) 2.976 1_545
H(33) C(21) 3.588 2_646
H(33) H(14) 2.616 2_646
H(33) H(15) 3.243 2_646
H(33) H(17) 3.294 2_646
H(33) H(30) 2.807 3_656
H(33) H(33) 3.511 3_656

loop_
_geom_torsion_atom_site_label_1
_geom_torsion_atom_site_label_2
_geom_torsion_atom_site_label_3
_geom_torsion_atom_site_label_4
_geom_torsion
C(1) N(1) C(5) C(4) 0.6(4)
C(5) N(1) C(1) C(2) -0.4(4)
N(3) N(2) C(6) C(3) -17(15)
N(3) N(2) C(6) C(7) 166(15)
N(5) N(4) C(13) C(9) -23(17)
N(5) N(4) C(13) C(14) 160(17)
N(7) N(6) C(24) C(11) 6(10)
N(7) N(6) C(24) C(25) 179(10)
N(1) C(1) C(2) C(3) -0.4(4)
C(1) C(2) C(3) C(4) 1.0(4)
C(1) C(2) C(3) C(6) 179.7(2)
C(2) C(3) C(4) C(5) -0.8(3)
C(2) C(3) C(6) N(2) -16.1(3)
C(2) C(3) C(6) C(7) 160.4(2)
C(4) C(3) C(6) N(2) 162.5(2)
C(4) C(3) C(6) C(7) -21.0(4)
C(6) C(3) C(4) C(5) -179.5(2)
N(2) C(6) C(7) C(8) -36.5(3)
N(2) C(6) C(7) C(12) 141.6(2)
C(3) C(6) C(7) C(8) 147.0(2)
C(3) C(6) C(7) C(12) -34.9(3)
C(6) C(7) C(8) C(9) 178.1(2)
C(6) C(7) C(12) C(11) -177.9(2)
C(8) C(7) C(12) C(11) 0.3(3)
C(12) C(7) C(8) C(9) -0.1(3)
C(7) C(8) C(9) C(10) -0.8(3)
C(7) C(8) C(9) C(13) -179.2(2)
C(8) C(9) C(10) C(11) 1.6(3)
C(8) C(9) C(13) N(4) 12.9(3)
C(8) C(9) C(13) C(14) -170.5(2)
C(10) C(9) C(13) N(4) -165.5(2)
C(10) C(9) C(13) C(14) 11.2(4)
C(13) C(9) C(10) C(11) 180.0(2)
C(9) C(10) C(11) C(12) -1.4(3)
C(9) C(10) C(11) C(24) -177.9(2)
C(10) C(11) C(12) C(7) 0.5(3)
C(10) C(11) C(24) N(6) 173.8(2)
C(10) C(11) C(24) C(25) 1.8(4)
C(12) C(11) C(24) N(6) -2.6(3)
C(12) C(11) C(24) C(25) -174.6(2)
C(24) C(11) C(12) C(7) 176.9(2)
N(4) C(13) C(14) C(15) 32.9(3)
N(4) C(13) C(14) C(19) -145.9(2)
C(9) C(13) C(14) C(15) -143.8(2)
C(9) C(13) C(14) C(19) 37.5(4)
C(13) C(14) C(15) C(16) -179.8(2)
C(13) C(14) C(19) C(18) -178.6(2)
C(15) C(14) C(19) C(18) 2.7(4)
C(19) C(14) C(15) C(16) -1.0(3)
C(14) C(15) C(16) C(17) -1.5(4)
C(15) C(16) C(17) C(18) 2.4(4)
C(15) C(16) C(17) C(20) -176.6(2)
C(16) C(17) C(18) C(19) -0.7(4)
C(16) C(17) C(20) C(21) -126.9(3)
C(16) C(17) C(20) C(22) -9.7(4)
C(16) C(17) C(20) C(23) 110.3(4)
C(18) C(17) C(20) C(21) 54.2(4)
C(18) C(17) C(20) C(22) 171.3(3)
C(18) C(17) C(20) C(23) -68.6(4)
C(20) C(17) C(18) C(19) 178.3(2)
C(17) C(18) C(19) C(14) -1.9(4)
N(6) C(24) C(25) C(26) 130.9(3)
N(6) C(24) C(25) C(30) -49.5(4)
C(11) C(24) C(25) C(26) -57.1(4)
C(11) C(24) C(25) C(30) 122.6(3)
C(24) C(25) C(26) C(27) 178.2(2)
C(24) C(25) C(30) C(29) -178.7(3)
C(26) C(25) C(30) C(29) 0.9(5)
C(30) C(25) C(26) C(27) -1.4(4)
C(25) C(26) C(27) C(28) 0.6(5)
C(26) C(27) C(28) C(29) 0.9(5)
C(26) C(27) C(28) C(31) -177.4(3)
C(27) C(28) C(29) C(30) -1.4(5)
C(27) C(28) C(31) C(32) 63.7(4)
C(27) C(28) C(31) C(33) -60.6(5)
C(27) C(28) C(31) C(34) 178.9(3)
C(29) C(28) C(31) C(32) -114.5(4)
C(29) C(28) C(31) C(33) 121.2(4)
C(29) C(28) C(31) C(34) 0.8(5)
C(31) C(28) C(29) C(30) 176.8(3)
C(28) C(29) C(30) C(25) 0.5(5)
